data_4088804
loop_
_publ_author_name
'Chu, Wan-Yi'
'Gilbert-Wilson, Ryan'
'Rauchfuss, Thomas B.'
'van Gastel, Maurice'
'Neese, Frank'

_publ_section_title
;
 Cobalt Phosphino-\a-Iminopyridine-Catalyzed Hydrofunctionalization of
 Alkenes: Catalyst Development and Mechanistic Analysis
;
_journal_issue 17
_journal_name_full Organometallics
_journal_page_first 2900
_journal_paper_doi 10.1021/acs.organomet.6b00457
_journal_volume 35
_journal_year 2016
_chemical_formula_moiety 'C30 H23 Cl2 Co N2 P'
_chemical_formula_sum 'C30 H23 Cl2 Co N2 P'
_chemical_formula_weight 572.30
_space_group_crystal_system orthorhombic
_space_group_IT_number 61
_space_group_name_Hall '-P 2ac 2ab'
_space_group_name_H-M_alt 'P b c a'
_atom_sites_solution_hydrogens geom
_audit_creation_date 2016-01-15
_audit_creation_method
;
Olex2 1.2
(compiled 2015.09.30 svn.r3233 for OlexSys, GUI svn.r5103)
;
_cell_angle_alpha 90
_cell_angle_beta 90
_cell_angle_gamma 90
_cell_formula_units_Z 8
_cell_length_a 17.8284(5)
_cell_length_b 14.8154(5)
_cell_length_c 19.7722(7)
_cell_measurement_reflns_used 5643
_cell_measurement_temperature 100(2)
_cell_measurement_theta_max 25.29
_cell_measurement_theta_min 2.36
_cell_volume 5222.5(3)
_computing_cell_refinement 'SAINT v8.34A (Bruker, 2013)'
_computing_data_reduction 'SAINT v8.34A (Bruker, 2013)'
_computing_molecular_graphics 'Olex2 (Dolomanov et al., 2009)'
_computing_publication_material 'Olex2 (Dolomanov et al., 2009)'
_computing_structure_refinement 'XL (Sheldrick, 2008)'
_computing_structure_solution 'olex2.solve (Bourhis et al., 2015)'
_diffrn_ambient_temperature 100.01
_diffrn_detector 'Bruker APEXII CCD area detector'
_diffrn_detector_type 'CCD area detector'
_diffrn_measured_fraction_theta_full 0.998
_diffrn_measured_fraction_theta_max 0.997
_diffrn_measurement_device 'kappa diffractometer'
_diffrn_measurement_device_type 'Bruker APEX-II CCD'
_diffrn_measurement_method 'profile data from \f and \w scans'
_diffrn_radiation_monochromator graphite
_diffrn_radiation_probe x-ray
_diffrn_radiation_type MoK\a
_diffrn_radiation_wavelength 0.71073
_diffrn_reflns_av_R_equivalents 0.0620
_diffrn_reflns_av_unetI/netI 0.0401
_diffrn_reflns_Laue_measured_fraction_full 0.998
_diffrn_reflns_Laue_measured_fraction_max 0.997
_diffrn_reflns_limit_h_max 19
_diffrn_reflns_limit_h_min -21
_diffrn_reflns_limit_k_max 17
_diffrn_reflns_limit_k_min -17
_diffrn_reflns_limit_l_max 23
_diffrn_reflns_limit_l_min -23
_diffrn_reflns_number 23723
_diffrn_reflns_point_group_measured_fraction_full 0.998
_diffrn_reflns_point_group_measured_fraction_max 0.997
_diffrn_reflns_theta_full 25.000
_diffrn_reflns_theta_max 25.360
_diffrn_reflns_theta_min 2.667
_diffrn_source 'fine-focus sealed X-ray tube'
_diffrn_source_target Mo
_diffrn_source_type 'Siemens fine-focus sealed tube'
_diffrn_standards_number 0
_exptl_absorpt_coefficient_mu 0.946
_exptl_absorpt_correction_T_max 0.9764
_exptl_absorpt_correction_T_min 0.9007
_exptl_absorpt_correction_type integration
_exptl_absorpt_process_details
;
SADABS-2012/1 (Bruker,2012) was used for absorption correction.
wR2(int) was 0.0791 before and 0.0541 after correction.
The Ratio of minimum to maximum transmission is 0.9225.
The \l/2 correction factor is 0.0015.
;
_exptl_crystal_colour red
_exptl_crystal_colour_primary red
_exptl_crystal_density_diffrn 1.456
_exptl_crystal_description plate
_exptl_crystal_F_000 2344
_exptl_crystal_preparation
; 
The data crystal was mounted using oil (Parantone-N, Exxon) to a 
0.3 mm cryo-loop (Hampton Research) with the (-1 2 -1) scattering 
planes roughly normal to the spindle axis.  
;
_exptl_crystal_size_max 0.128
_exptl_crystal_size_mid 0.084
_exptl_crystal_size_min 0.038
_refine_diff_density_max 0.616
_refine_diff_density_min -0.281
_refine_diff_density_rms 0.071
_refine_ls_extinction_method none
_refine_ls_goodness_of_fit_ref 1.021
_refine_ls_hydrogen_treatment constr
_refine_ls_matrix_type full
_refine_ls_number_parameters 325
_refine_ls_number_reflns 4769
_refine_ls_number_restraints 0
_refine_ls_restrained_S_all 1.021
_refine_ls_R_factor_all 0.0553
_refine_ls_R_factor_gt 0.0353
_refine_ls_shift/su_max 0.001
_refine_ls_shift/su_mean 0.000
_refine_ls_structure_factor_coef Fsqd
_refine_ls_weighting_details 'w=1/[\s^2^(Fo^2^)+(0.0335P)^2^+5.7731P] where P=(Fo^2^+2Fc^2^)/3'
_refine_ls_weighting_scheme calc
_refine_ls_wR_factor_gt 0.0753
_refine_ls_wR_factor_ref 0.0826
_reflns_Friedel_coverage 0.000
_reflns_number_gt 3771
_reflns_number_total 4769
_reflns_threshold_expression 'I > 2\s(I)'
_cod_data_source_file om6b00457_si_004.cif
_cod_data_source_block CoCl2(Ph2PC6H4NPhpy)
_cod_database_code 4088804
_shelxl_version_number 2014-3
_shelx_space_group_comment
;
The symmetry employed for this shelxl refinement is uniquely defined
by the following loop, which should always be used as a source of
symmetry information in preference to the above space-group names.
They are only intended as comments.
;
_shelx_estimated_absorpt_t_max 0.965
_shelx_estimated_absorpt_t_min 0.889
_olex2_refinement_description
;
1. Fixed Uiso
 At 1.2 times of:
  All C(H) groups
2.a Aromatic/amide H refined with riding coordinates:
 C1(H1), C2(H2), C3(H3), C4(H4), C8(H8), C9(H9), C10(H10), C11(H11), C12(H12),
 C14(H14), C15(H15), C16(H16), C17(H17), C20(H20), C21(H21), C22(H22), C23(H23),
  C24(H24), C26(H26), C27(H27), C28(H28), C29(H29), C30(H30)
;
_olex2_submission_special_instructions 'No special instructions were received'

loop_
_space_group_symop_operation_xyz
'x, y, z'
'-x+1/2, -y, z+1/2'
'x+1/2, -y+1/2, -z'
'-x, y+1/2, -z+1/2'
'-x, -y, -z'
'x-1/2, y, -z-1/2'
'-x-1/2, y-1/2, z'
'x, -y-1/2, z-1/2'

loop_
_atom_site_label
_atom_site_type_symbol
_atom_site_fract_x
_atom_site_fract_y
_atom_site_fract_z
_atom_site_U_iso_or_equiv
_atom_site_adp_type
_atom_site_occupancy
_atom_site_site_symmetry_order
_atom_site_calc_flag
_atom_site_refinement_flags_posn
Co1 Co 0.37072(2) 0.62957(2) 0.75366(2) 0.01088(10) Uani 1 1 d .
Cl1 Cl 0.44623(4) 0.74888(5) 0.78350(3) 0.01874(16) Uani 1 1 d .
Cl2 Cl 0.39508(4) 0.51570(5) 0.82732(3) 0.01857(16) Uani 1 1 d .
P1 P 0.43278(4) 0.58603(4) 0.65013(3) 0.01129(15) Uani 1 1 d .
N1 N 0.26969(12) 0.69786(14) 0.76401(10) 0.0124(5) Uani 1 1 d .
N2 N 0.28576(12) 0.55439(14) 0.69066(11) 0.0117(5) Uani 1 1 d .
C1 C 0.26101(15) 0.76675(18) 0.80755(13) 0.0157(6) Uani 1 1 d .
H1 H 0.3031 0.7848 0.8338 0.019 Uiso 1 1 calc R
C2 C 0.19564(16) 0.81188(19) 0.81615(14) 0.0200(6) Uani 1 1 d .
H2 H 0.1923 0.8600 0.8477 0.024 Uiso 1 1 calc R
C3 C 0.13382(15) 0.78686(18) 0.77833(14) 0.0169(6) Uani 1 1 d .
H3 H 0.0874 0.8175 0.7834 0.020 Uiso 1 1 calc R
C4 C 0.14079(14) 0.71643(18) 0.73294(13) 0.0150(6) Uani 1 1 d .
H4 H 0.0993 0.6985 0.7060 0.018 Uiso 1 1 calc R
C5 C 0.20873(14) 0.67236(17) 0.72714(12) 0.0108(5) Uani 1 1 d .
C6 C 0.22385(14) 0.59671(17) 0.67988(12) 0.0110(5) Uani 1 1 d .
C7 C 0.17428(14) 0.58396(17) 0.61965(13) 0.0118(5) Uani 1 1 d .
C8 C 0.20810(15) 0.59292(18) 0.55598(13) 0.0165(6) Uani 1 1 d .
H8 H 0.2608 0.6012 0.5528 0.020 Uiso 1 1 calc R
C9 C 0.16510(16) 0.5898(2) 0.49786(14) 0.0222(7) Uani 1 1 d .
H9 H 0.1886 0.5941 0.4548 0.027 Uiso 1 1 calc R
C10 C 0.08810(16) 0.58035(19) 0.50206(14) 0.0218(7) Uani 1 1 d .
H10 H 0.0584 0.5812 0.4622 0.026 Uiso 1 1 calc R
C11 C 0.05466(15) 0.56967(18) 0.56455(14) 0.0183(6) Uani 1 1 d .
H11 H 0.0019 0.5615 0.5674 0.022 Uiso 1 1 calc R
C12 C 0.09740(14) 0.57076(17) 0.62318(13) 0.0138(6) Uani 1 1 d .
H12 H 0.0739 0.5624 0.6659 0.017 Uiso 1 1 calc R
C13 C 0.30963(14) 0.47959(17) 0.65100(13) 0.0126(5) Uani 1 1 d .
C14 C 0.26448(15) 0.40499(18) 0.63658(13) 0.0153(6) Uani 1 1 d .
H14 H 0.2138 0.4033 0.6514 0.018 Uiso 1 1 calc R
C15 C 0.29442(15) 0.33361(18) 0.60042(13) 0.0170(6) Uani 1 1 d .
H15 H 0.2635 0.2834 0.5897 0.020 Uiso 1 1 calc R
C16 C 0.36885(15) 0.33390(18) 0.57953(13) 0.0168(6) Uani 1 1 d .
H16 H 0.3889 0.2837 0.5557 0.020 Uiso 1 1 calc R
C17 C 0.41374(15) 0.40820(18) 0.59379(13) 0.0154(6) Uani 1 1 d .
H17 H 0.4646 0.4090 0.5794 0.018 Uiso 1 1 calc R
C18 C 0.38449(14) 0.48158(17) 0.62907(12) 0.0124(6) Uani 1 1 d .
C19 C 0.41599(14) 0.66112(17) 0.57871(13) 0.0118(5) Uani 1 1 d .
C20 C 0.40965(15) 0.75357(19) 0.59074(14) 0.0189(6) Uani 1 1 d .
H20 H 0.4129 0.7762 0.6356 0.023 Uiso 1 1 calc R
C21 C 0.39848(17) 0.81268(19) 0.53677(15) 0.0244(7) Uani 1 1 d .
H21 H 0.3938 0.8756 0.5451 0.029 Uiso 1 1 calc R
C22 C 0.39421(16) 0.7807(2) 0.47175(15) 0.0227(7) Uani 1 1 d .
H22 H 0.3873 0.8214 0.4352 0.027 Uiso 1 1 calc R
C23 C 0.39997(15) 0.6884(2) 0.45942(14) 0.0190(6) Uani 1 1 d .
H23 H 0.3965 0.6663 0.4144 0.023 Uiso 1 1 calc R
C24 C 0.41058(14) 0.62889(19) 0.51199(13) 0.0160(6) Uani 1 1 d .
H24 H 0.4143 0.5660 0.5032 0.019 Uiso 1 1 calc R
C25 C 0.53218(14) 0.55929(17) 0.64650(13) 0.0135(6) Uani 1 1 d .
C26 C 0.58134(15) 0.60354(19) 0.60232(14) 0.0188(6) Uani 1 1 d .
H26 H 0.5627 0.6471 0.5713 0.023 Uiso 1 1 calc R
C27 C 0.65757(16) 0.5834(2) 0.60395(15) 0.0232(7) Uani 1 1 d .
H27 H 0.6910 0.6129 0.5738 0.028 Uiso 1 1 calc R
C28 C 0.68471(16) 0.5206(2) 0.64939(15) 0.0229(7) Uani 1 1 d .
H28 H 0.7368 0.5075 0.6506 0.027 Uiso 1 1 calc R
C29 C 0.63622(16) 0.47674(19) 0.69316(15) 0.0205(6) Uani 1 1 d .
H29 H 0.6552 0.4335 0.7243 0.025 Uiso 1 1 calc R
C30 C 0.56001(15) 0.49582(18) 0.69169(14) 0.0169(6) Uani 1 1 d .
H30 H 0.5269 0.4654 0.7216 0.020 Uiso 1 1 calc R

loop_
_atom_site_aniso_label
_atom_site_aniso_U_11
_atom_site_aniso_U_22
_atom_site_aniso_U_33
_atom_site_aniso_U_23
_atom_site_aniso_U_13
_atom_site_aniso_U_12
Co1 0.00864(18) 0.01342(18) 0.01057(18) -0.00154(15) -0.00044(14) 0.00006(14)
Cl1 0.0129(3) 0.0202(3) 0.0231(4) -0.0076(3) 0.0024(3) -0.0041(3)
Cl2 0.0175(3) 0.0211(3) 0.0171(3) 0.0050(3) -0.0048(3) -0.0023(3)
P1 0.0093(3) 0.0140(3) 0.0105(3) -0.0006(3) 0.0006(3) -0.0001(3)
N1 0.0104(11) 0.0145(11) 0.0122(12) -0.0001(9) 0.0002(9) -0.0003(9)
N2 0.0117(12) 0.0132(11) 0.0103(11) -0.0004(9) 0.0010(9) -0.0011(9)
C1 0.0159(14) 0.0168(14) 0.0143(14) -0.0042(11) -0.0038(11) -0.0061(12)
C2 0.0229(16) 0.0174(15) 0.0198(16) -0.0089(12) 0.0007(12) -0.0013(12)
C3 0.0129(14) 0.0178(14) 0.0199(14) -0.0024(12) 0.0028(11) 0.0053(11)
C4 0.0119(14) 0.0199(15) 0.0131(14) 0.0003(11) -0.0012(10) -0.0017(11)
C5 0.0117(14) 0.0128(13) 0.0077(13) 0.0024(11) 0.0006(10) -0.0015(11)
C6 0.0097(13) 0.0128(13) 0.0105(13) 0.0009(11) 0.0033(10) -0.0014(11)
C7 0.0128(13) 0.0093(13) 0.0133(14) -0.0013(11) -0.0013(11) 0.0000(11)
C8 0.0131(14) 0.0188(15) 0.0177(15) -0.0022(12) 0.0008(11) -0.0002(11)
C9 0.0256(16) 0.0319(17) 0.0090(14) -0.0018(13) -0.0007(12) -0.0017(14)
C10 0.0218(16) 0.0266(17) 0.0171(15) -0.0013(13) -0.0082(12) -0.0010(13)
C11 0.0117(14) 0.0183(15) 0.0248(16) -0.0034(12) -0.0038(12) -0.0013(12)
C12 0.0135(13) 0.0143(14) 0.0135(14) -0.0013(11) 0.0018(11) -0.0004(11)
C13 0.0156(14) 0.0135(13) 0.0088(13) 0.0017(11) -0.0019(10) 0.0033(11)
C14 0.0117(13) 0.0179(14) 0.0163(14) 0.0001(11) -0.0010(11) -0.0005(11)
C15 0.0199(15) 0.0143(14) 0.0168(15) 0.0004(12) -0.0042(12) -0.0008(11)
C16 0.0230(16) 0.0138(13) 0.0136(14) -0.0016(11) 0.0014(12) 0.0040(12)
C17 0.0141(14) 0.0194(14) 0.0128(14) -0.0004(11) 0.0025(11) 0.0032(12)
C18 0.0143(14) 0.0144(13) 0.0086(13) 0.0005(11) -0.0014(10) -0.0003(11)
C19 0.0078(13) 0.0153(13) 0.0122(13) 0.0015(11) 0.0005(10) 0.0002(10)
C20 0.0232(15) 0.0188(14) 0.0147(14) 0.0002(12) 0.0005(12) -0.0003(12)
C21 0.0291(17) 0.0146(15) 0.0294(18) 0.0011(13) 0.0018(13) 0.0004(13)
C22 0.0222(16) 0.0264(17) 0.0195(16) 0.0107(13) -0.0019(12) -0.0038(13)
C23 0.0158(15) 0.0312(17) 0.0101(14) 0.0012(12) -0.0009(11) 0.0031(12)
C24 0.0147(14) 0.0157(14) 0.0176(14) -0.0026(12) 0.0039(11) 0.0027(12)
C25 0.0091(13) 0.0158(13) 0.0155(14) -0.0052(11) -0.0011(11) 0.0001(11)
C26 0.0153(15) 0.0244(15) 0.0167(15) -0.0016(12) -0.0007(11) -0.0005(12)
C27 0.0129(14) 0.0341(18) 0.0224(16) -0.0052(14) 0.0048(12) -0.0034(13)
C28 0.0111(14) 0.0267(16) 0.0309(17) -0.0147(14) -0.0053(12) 0.0045(12)
C29 0.0214(16) 0.0187(15) 0.0213(15) -0.0061(12) -0.0066(12) 0.0040(12)
C30 0.0157(15) 0.0170(14) 0.0179(14) -0.0033(12) -0.0016(11) 0.0006(12)

loop_
_atom_type_symbol
_atom_type_description
_atom_type_scat_dispersion_real
_atom_type_scat_dispersion_imag
_atom_type_scat_source
C C 0.0033 0.0016 'International Tables Vol C Tables 4.2.6.8 and 6.1.1.4'
H H 0.0000 0.0000 'International Tables Vol C Tables 4.2.6.8 and 6.1.1.4'
N N 0.0061 0.0033 'International Tables Vol C Tables 4.2.6.8 and 6.1.1.4'
P P 0.1023 0.0942 'International Tables Vol C Tables 4.2.6.8 and 6.1.1.4'
Cl Cl 0.1484 0.1585 'International Tables Vol C Tables 4.2.6.8 and 6.1.1.4'
Co Co 0.3494 0.9721 'International Tables Vol C Tables 4.2.6.8 and 6.1.1.4'

loop_
_exptl_crystal_face_index_h
_exptl_crystal_face_index_k
_exptl_crystal_face_index_l
_exptl_crystal_face_perp_dist
-1.00 0.00 0.00 0.0420
1.00 0.00 0.00 0.0040
0.00 1.00 0.00 0.0510
0.00 -1.00 0.00 0.0640
0.00 0.00 -1.00 0.0190
0.00 0.00 1.00 0.0120

loop_
_geom_angle_atom_site_label_1
_geom_angle_atom_site_label_2
_geom_angle_atom_site_label_3
_geom_angle
Cl1 Co1 P1 98.90(3)
Cl2 Co1 Cl1 107.14(3)
Cl2 Co1 P1 104.93(3)
N1 Co1 Cl1 96.20(6)
N1 Co1 Cl2 117.69(6)
N1 Co1 P1 127.69(6)
N1 Co1 N2 73.29(8)
N2 Co1 Cl1 156.18(6)
N2 Co1 Cl2 96.65(6)
N2 Co1 P1 73.00(6)
C18 P1 Co1 101.79(8)
C18 P1 C19 105.32(12)
C19 P1 Co1 114.74(9)
C25 P1 Co1 122.58(9)
C25 P1 C18 105.49(12)
C25 P1 C19 105.23(12)
C1 N1 Co1 122.21(18)
C1 N1 C5 117.5(2)
C5 N1 Co1 120.29(17)
C6 N2 Co1 115.26(17)
C6 N2 C13 123.0(2)
C13 N2 Co1 119.22(16)
N1 C1 H1 118.2
N1 C1 C2 123.7(2)
C2 C1 H1 118.2
C1 C2 H2 120.5
C1 C2 C3 119.1(3)
C3 C2 H2 120.5
C2 C3 H3 120.6
C4 C3 C2 118.8(2)
C4 C3 H3 120.6
C3 C4 H4 120.3
C5 C4 C3 119.3(2)
C5 C4 H4 120.3
N1 C5 C4 121.6(2)
N1 C5 C6 113.7(2)
C4 C5 C6 124.7(2)
N2 C6 C5 114.8(2)
N2 C6 C7 125.3(2)
C5 C6 C7 119.3(2)
C8 C7 C6 116.7(2)
C12 C7 C6 124.2(2)
C12 C7 C8 118.9(2)
C7 C8 H8 119.8
C9 C8 C7 120.3(3)
C9 C8 H8 119.8
C8 C9 H9 119.9
C8 C9 C10 120.3(3)
C10 C9 H9 119.9
C9 C10 H10 120.2
C11 C10 C9 119.6(3)
C11 C10 H10 120.2
C10 C11 H11 119.7
C10 C11 C12 120.6(3)
C12 C11 H11 119.7
C7 C12 C11 120.2(2)
C7 C12 H12 119.9
C11 C12 H12 119.9
C14 C13 N2 123.8(2)
C14 C13 C18 120.1(2)
C18 C13 N2 116.0(2)
C13 C14 H14 120.4
C15 C14 C13 119.2(2)
C15 C14 H14 120.4
C14 C15 H15 119.3
C14 C15 C16 121.3(3)
C16 C15 H15 119.3
C15 C16 H16 120.3
C15 C16 C17 119.5(3)
C17 C16 H16 120.3
C16 C17 H17 119.9
C16 C17 C18 120.3(2)
C18 C17 H17 119.9
C13 C18 P1 113.41(19)
C17 C18 P1 127.0(2)
C17 C18 C13 119.6(2)
C20 C19 P1 118.7(2)
C20 C19 C24 119.2(2)
C24 C19 P1 122.1(2)
C19 C20 H20 120.1
C21 C20 C19 119.8(3)
C21 C20 H20 120.1
C20 C21 H21 119.8
C22 C21 C20 120.5(3)
C22 C21 H21 119.8
C21 C22 H22 120.0
C21 C22 C23 119.9(3)
C23 C22 H22 120.0
C22 C23 H23 119.8
C24 C23 C22 120.5(3)
C24 C23 H23 119.8
C19 C24 H24 120.0
C23 C24 C19 120.0(3)
C23 C24 H24 120.0
C26 C25 P1 122.2(2)
C30 C25 P1 118.1(2)
C30 C25 C26 119.6(2)
C25 C26 H26 120.1
C27 C26 C25 119.8(3)
C27 C26 H26 120.1
C26 C27 H27 119.9
C28 C27 C26 120.1(3)
C28 C27 H27 119.9
C27 C28 H28 119.9
C27 C28 C29 120.3(3)
C29 C28 H28 119.9
C28 C29 H29 119.9
C28 C29 C30 120.1(3)
C30 C29 H29 119.9
C25 C30 H30 120.0
C29 C30 C25 120.1(3)
C29 C30 H30 120.0

loop_
_geom_bond_atom_site_label_1
_geom_bond_atom_site_label_2
_geom_bond_distance
Co1 Cl1 2.2988(7)
Co1 Cl2 2.2706(7)
Co1 P1 2.4146(7)
Co1 N1 2.076(2)
Co1 N2 2.255(2)
P1 C18 1.819(3)
P1 C19 1.823(3)
P1 C25 1.817(3)
N1 C1 1.344(3)
N1 C5 1.362(3)
N2 C6 1.287(3)
N2 C13 1.423(3)
C1 H1 0.9500
C1 C2 1.354(4)
C2 H2 0.9500
C2 C3 1.382(4)
C3 H3 0.9500
C3 C4 1.382(4)
C4 H4 0.9500
C4 C5 1.381(4)
C5 C6 1.484(4)
C6 C7 1.495(3)
C7 C8 1.402(4)
C7 C12 1.386(4)
C8 H8 0.9500
C8 C9 1.382(4)
C9 H9 0.9500
C9 C10 1.382(4)
C10 H10 0.9500
C10 C11 1.381(4)
C11 H11 0.9500
C11 C12 1.387(4)
C12 H12 0.9500
C13 C14 1.397(4)
C13 C18 1.404(4)
C14 H14 0.9500
C14 C15 1.384(4)
C15 H15 0.9500
C15 C16 1.390(4)
C16 H16 0.9500
C16 C17 1.390(4)
C17 H17 0.9500
C17 C18 1.393(4)
C19 C20 1.395(4)
C19 C24 1.406(4)
C20 H20 0.9500
C20 C21 1.395(4)
C21 H21 0.9500
C21 C22 1.373(4)
C22 H22 0.9500
C22 C23 1.393(4)
C23 H23 0.9500
C23 C24 1.376(4)
C24 H24 0.9500
C25 C26 1.400(4)
C25 C30 1.389(4)
C26 H26 0.9500
C26 C27 1.392(4)
C27 H27 0.9500
C27 C28 1.381(4)
C28 H28 0.9500
C28 C29 1.385(4)
C29 H29 0.9500
C29 C30 1.388(4)
C30 H30 0.9500

loop_
_geom_torsion_atom_site_label_1
_geom_torsion_atom_site_label_2
_geom_torsion_atom_site_label_3
_geom_torsion_atom_site_label_4
_geom_torsion
Co1 P1 C18 C13 30.6(2)
Co1 P1 C18 C17 -150.6(2)
Co1 P1 C19 C20 35.9(2)
Co1 P1 C19 C24 -145.24(19)
Co1 P1 C25 C26 -124.5(2)
Co1 P1 C25 C30 52.3(2)
Co1 N1 C1 C2 -179.1(2)
Co1 N1 C5 C4 179.97(19)
Co1 N1 C5 C6 -2.1(3)
Co1 N2 C6 C5 -18.7(3)
Co1 N2 C6 C7 152.2(2)
Co1 N2 C13 C14 148.6(2)
Co1 N2 C13 C18 -28.0(3)
P1 C19 C20 C21 178.6(2)
P1 C19 C24 C23 -178.2(2)
P1 C25 C26 C27 176.9(2)
P1 C25 C30 C29 -176.6(2)
N1 C1 C2 C3 -0.2(4)
N1 C5 C6 N2 14.1(3)
N1 C5 C6 C7 -157.3(2)
N2 C6 C7 C8 -53.6(4)
N2 C6 C7 C12 131.4(3)
N2 C13 C14 C15 -176.7(2)
N2 C13 C18 P1 -5.4(3)
N2 C13 C18 C17 175.8(2)
C1 N1 C5 C4 1.3(4)
C1 N1 C5 C6 179.3(2)
C1 C2 C3 C4 0.1(4)
C2 C3 C4 C5 0.8(4)
C3 C4 C5 N1 -1.5(4)
C3 C4 C5 C6 -179.2(2)
C4 C5 C6 N2 -168.0(2)
C4 C5 C6 C7 20.6(4)
C5 N1 C1 C2 -0.4(4)
C5 C6 C7 C8 116.9(3)
C5 C6 C7 C12 -58.2(3)
C6 N2 C13 C14 -50.2(4)
C6 N2 C13 C18 133.1(3)
C6 C7 C8 C9 -174.5(3)
C6 C7 C12 C11 172.7(2)
C7 C8 C9 C10 1.9(4)
C8 C7 C12 C11 -2.2(4)
C8 C9 C10 C11 -3.1(4)
C9 C10 C11 C12 1.7(4)
C10 C11 C12 C7 0.9(4)
C12 C7 C8 C9 0.8(4)
C13 N2 C6 C5 179.5(2)
C13 N2 C6 C7 -9.7(4)
C13 C14 C15 C16 1.4(4)
C14 C13 C18 P1 177.9(2)
C14 C13 C18 C17 -1.0(4)
C14 C15 C16 C17 -1.5(4)
C15 C16 C17 C18 0.4(4)
C16 C17 C18 P1 -177.8(2)
C16 C17 C18 C13 0.9(4)
C18 P1 C19 C20 147.0(2)
C18 P1 C19 C24 -34.2(2)
C18 P1 C25 C26 120.1(2)
C18 P1 C25 C30 -63.1(2)
C18 C13 C14 C15 -0.2(4)
C19 P1 C18 C13 -89.4(2)
C19 P1 C18 C17 89.3(2)
C19 P1 C25 C26 9.1(3)
C19 P1 C25 C30 -174.1(2)
C19 C20 C21 C22 -0.5(4)
C20 C19 C24 C23 0.7(4)
C20 C21 C22 C23 0.9(4)
C21 C22 C23 C24 -0.6(4)
C22 C23 C24 C19 -0.2(4)
C24 C19 C20 C21 -0.3(4)
C25 P1 C18 C13 159.57(19)
C25 P1 C18 C17 -21.7(3)
C25 P1 C19 C20 -101.8(2)
C25 P1 C19 C24 77.0(2)
C25 C26 C27 C28 -0.6(4)
C26 C25 C30 C29 0.3(4)
C26 C27 C28 C29 0.6(4)
C27 C28 C29 C30 -0.1(4)
C28 C29 C30 C25 -0.3(4)
C30 C25 C26 C27 0.1(4)
